data_7705134
loop_
_publ_author_name
'Handzlik, Gabriela'
'Magott, Micha\/l'
'Arczy\'nski, Miros\/law'
'Sheveleva, Alena M.'
'Tuna, Floriana'
'Baran, Stanis\/law'
'Pinkowicz, Dawid'

_publ_section_title
;
 Identical anomalous Raman relaxation exponent in a family of single ion
 magnets: towards reliable Raman relaxation determination?
;
_journal_issue 34
_journal_name_full 'Dalton transactions (Cambridge, England : 2003)'
_journal_page_first 11942
_journal_page_last 11949
_journal_paper_doi 10.1039/d0dt02439b
_journal_volume 49
_journal_year 2020
_chemical_formula_moiety 'C48 H32 Er N8 O8, 3(N O3)'
_chemical_formula_sum 'C48 H32 Er N11 O17'
_chemical_formula_weight 1202.10
_chemical_properties_physical 'easy loss of crystallization solvent (methanol)'
_space_group_crystal_system tetragonal
_space_group_IT_number 87
_space_group_name_Hall '-I 4'
_space_group_name_H-M_alt 'I 4/m'
_atom_sites_solution_hydrogens geom
_audit_creation_date 2020-08-06
_audit_creation_method
;
Olex2 1.2
(compiled 2018.05.29 svn.r3508 for OlexSys, GUI svn.r5506)
;
_audit_update_record
;
2020-08-10 deposited with the CCDC.	2020-08-12 downloaded from the CCDC.
;
_cell_angle_alpha 90
_cell_angle_beta 90
_cell_angle_gamma 90
_cell_formula_units_Z 4
_cell_length_a 15.2889(14)
_cell_length_b 15.2889(14)
_cell_length_c 22.186(2)
_cell_measurement_reflns_used 9864
_cell_measurement_temperature 120(2)
_cell_measurement_theta_max 26.03
_cell_measurement_theta_min 3.06
_cell_volume 5186.0(8)
_computing_data_collection 'Bruker Instrument Service vV6.2.3'
_computing_molecular_graphics 'Olex2 (Dolomanov et al., 2009)'
_computing_publication_material 'Olex2 (Dolomanov et al., 2009)'
_computing_structure_refinement 'ShelXL (Sheldrick, 2015)'
_diffrn_ambient_temperature 120.0
_diffrn_measured_fraction_theta_full 0.997
_diffrn_measured_fraction_theta_max 0.995
_diffrn_measurement_device_type 'Bruker D8QuestEco Photon50'
_diffrn_radiation_type MoK\a
_diffrn_radiation_wavelength 0.71073
_diffrn_reflns_av_R_equivalents 0.0424
_diffrn_reflns_av_unetI/netI 0.0195
_diffrn_reflns_Laue_measured_fraction_full 0.997
_diffrn_reflns_Laue_measured_fraction_max 0.995
_diffrn_reflns_limit_h_max 18
_diffrn_reflns_limit_h_min -18
_diffrn_reflns_limit_k_max 18
_diffrn_reflns_limit_k_min -18
_diffrn_reflns_limit_l_max 24
_diffrn_reflns_limit_l_min -27
_diffrn_reflns_number 27713
_diffrn_reflns_point_group_measured_fraction_full 0.997
_diffrn_reflns_point_group_measured_fraction_max 0.995
_diffrn_reflns_theta_full 25.242
_diffrn_reflns_theta_max 26.055
_diffrn_reflns_theta_min 2.664
_exptl_absorpt_coefficient_mu 1.700
_exptl_absorpt_correction_T_max 0.7453
_exptl_absorpt_correction_T_min 0.5774
_exptl_absorpt_correction_type multi-scan
_exptl_crystal_colour yellow
_exptl_crystal_density_diffrn 1.540
_exptl_crystal_description block
_exptl_crystal_F_000 2404
_exptl_crystal_preparation 'Magnetic properties'
_exptl_crystal_size_max 0.18
_exptl_crystal_size_mid 0.18
_exptl_crystal_size_min 0.11
_refine_diff_density_max 2.716
_refine_diff_density_min -3.520
_refine_diff_density_rms 0.214
_refine_ls_extinction_method none
_refine_ls_goodness_of_fit_ref 1.191
_refine_ls_hydrogen_treatment constr
_refine_ls_matrix_type full
_refine_ls_number_parameters 190
_refine_ls_number_reflns 2628
_refine_ls_number_restraints 41
_refine_ls_restrained_S_all 1.190
_refine_ls_R_factor_all 0.0650
_refine_ls_R_factor_gt 0.0607
_refine_ls_shift/su_max 0.000
_refine_ls_shift/su_mean 0.000
_refine_ls_structure_factor_coef Fsqd
_refine_ls_weighting_details 'w=1/[\s^2^(Fo^2^)+(0.1057P)^2^+84.7101P] where P=(Fo^2^+2Fc^2^)/3'
_refine_ls_weighting_scheme calc
_refine_ls_wR_factor_gt 0.1849
_refine_ls_wR_factor_ref 0.1913
_reflns_Friedel_coverage 0.000
_reflns_number_gt 2441
_reflns_number_total 2628
_reflns_threshold_expression 'I > 2\s(I)'
_cod_data_source_file d0dt02439b2.cif
_cod_data_source_block gh208_er_dioxphen_0m_sq
_cod_depositor_comments 'Adding full bibliography for 7705131--7705134.cif.'
_cod_original_cell_volume 5185.9(11)
_cod_database_code 7705134
_shelx_shelxl_version_number 2018/3
_shelx_space_group_comment
;
The symmetry employed for this shelxl refinement is uniquely defined
by the following loop, which should always be used as a source of
symmetry information in preference to the above space-group names.
They are only intended as comments.
;
_shelx_estimated_absorpt_t_max 0.835
_shelx_estimated_absorpt_t_min 0.749
_olex2_refinement_description
;
1. Fixed Uiso
 At 1.2 times of:
  All C(H) groups
2. Restrained distances
 O4A-N4
 1.25 with sigma of 0.005
 O4B-N4
 1.25 with sigma of 0.005
 N3-O3A
 1.25 with sigma of 0.005
 N3-O3B
 1.25 with sigma of 0.005
 O5B-N5
 1.25 with sigma of 0.005
 O5A-N5
 1.25 with sigma of 0.005
 N3-O3C
 1.25 with sigma of 0.005
 O4B-O4A
 2.16 with sigma of 0.005
 O3B-O3A
 2.16 with sigma of 0.005
 O5B-O5A
 2.16 with sigma of 0.005
 O3C-O3A
 2.16 with sigma of 0.005
3. Uiso/Uaniso restraints and constraints
Uanis(N4) \\sim Ueq: with sigma of 0.04 and sigma for terminal atoms of 0.08
Uanis(N3) \\sim Ueq: with sigma of 0.02 and sigma for terminal atoms of 0.04
Uanis(O3B) \\sim Ueq: with sigma of 0.04 and sigma for terminal atoms of 0.08
Uanis(N5) \\sim Ueq: with sigma of 0.04 and sigma for terminal atoms of 0.08
Uanis(O5B) \\sim Ueq: with sigma of 0.04 and sigma for terminal atoms of 0.08
4. Others
 Fixed Sof: O4A(0.125) O3B(0.5) O5A(0.125) O5B(0.25) O4B(0.25)
 Fixed Uiso: O4B(0.1) O3C(0.1)
5.a Aromatic/amide H refined with riding coordinates:
 C3(H3), C2(H2), C1(H1), C5(H5), C6(H6), C8(H8), C9(H9), C10(H10)
;
_platon_squeeze_void_probe_radius 1.20
_olex2_submission_special_instructions 'No special instructions were received'

loop_
_space_group_symop_operation_xyz
'x, y, z'
'-y, x, z'
'y, -x, z'
'-x, -y, z'
'x+1/2, y+1/2, z+1/2'
'-y+1/2, x+1/2, z+1/2'
'y+1/2, -x+1/2, z+1/2'
'-x+1/2, -y+1/2, z+1/2'
'-x, -y, -z'
'y, -x, -z'
'-y, x, -z'
'x, y, -z'
'-x+1/2, -y+1/2, -z+1/2'
'y+1/2, -x+1/2, -z+1/2'
'-y+1/2, x+1/2, -z+1/2'
'x+1/2, y+1/2, -z+1/2'

loop_
_atom_site_label
_atom_site_type_symbol
_atom_site_fract_x
_atom_site_fract_y
_atom_site_fract_z
_atom_site_U_iso_or_equiv
_atom_site_adp_type
_atom_site_occupancy
_atom_site_site_symmetry_order
_atom_site_calc_flag
_atom_site_refinement_flags_posn
_atom_site_refinement_flags_adp
_atom_site_refinement_flags_occupancy
_atom_site_disorder_assembly
_atom_site_disorder_group
Er1 Er 0.500000 0.500000 0.25881(3) 0.0207(3) Uani 1 4 d S T P . .
O4A O 0.500000 0.500000 0.0558(2) 0.021(4) Uani 0.5 4 d DS T P . .
O2 O 0.5962(3) 0.4102(3) 0.3094(2) 0.0261(10) Uani 1 1 d . . . . .
O1 O 0.6298(3) 0.4883(3) 0.2066(2) 0.0273(11) Uani 1 1 d . . . . .
O3A O 0.7431(8) 0.3145(12) 0.500000 0.145(8) Uiso 1 2 d DS T P A .
C3 C 0.7790(6) 0.2897(6) 0.1417(5) 0.046(2) Uani 1 1 d . . . . .
H3 H 0.818845 0.249954 0.123580 0.056 Uiso 1 1 calc R . . . .
N1 N 0.6703(4) 0.4135(4) 0.1902(3) 0.0311(14) Uani 1 1 d . . . . .
N2 N 0.6793(4) 0.4300(4) 0.3250(3) 0.0331(14) Uani 1 1 d . . . . .
C11 C 0.7459(5) 0.4032(5) 0.2879(4) 0.0312(16) Uani 1 1 d . . . . .
C12 C 0.7339(5) 0.3787(5) 0.2264(4) 0.0349(17) Uani 1 1 d . . . . .
C4 C 0.7954(5) 0.3207(5) 0.1991(4) 0.0379(19) Uani 1 1 d . . . . .
C2 C 0.7049(6) 0.3158(6) 0.1100(4) 0.043(2) Uani 1 1 d . . . . .
H2 H 0.690402 0.290005 0.072299 0.051 Uiso 1 1 calc R . . . .
C1 C 0.6527(6) 0.3807(6) 0.1350(4) 0.0384(18) Uani 1 1 d . . . . .
H1 H 0.603971 0.402381 0.112934 0.046 Uiso 1 1 calc R . . . .
C5 C 0.8739(6) 0.3020(7) 0.2305(5) 0.050(2) Uani 1 1 d . . . . .
H5 H 0.913426 0.260094 0.214410 0.061 Uiso 1 1 calc R . . . .
C6 C 0.8936(6) 0.3427(6) 0.2831(5) 0.049(2) Uani 1 1 d . . . . .
H6 H 0.950644 0.336651 0.299572 0.059 Uiso 1 1 calc R . . . .
C7 C 0.8307(5) 0.3943(5) 0.3142(5) 0.042(2) Uani 1 1 d . . . . .
C8 C 0.8449(6) 0.4292(7) 0.3714(5) 0.051(2) Uani 1 1 d . . . . .
H8 H 0.901453 0.426373 0.388996 0.062 Uiso 1 1 calc R . . . .
C9 C 0.7774(7) 0.4677(7) 0.4025(5) 0.053(2) Uani 1 1 d . . . . .
H9 H 0.788361 0.497166 0.439380 0.064 Uiso 1 1 calc R . . . .
C10 C 0.6936(6) 0.4632(6) 0.3798(4) 0.0410(19) Uani 1 1 d . . . . .
H10 H 0.645892 0.483874 0.403262 0.049 Uiso 1 1 calc R . . . .
O3B O 0.6143(10) 0.3268(13) 0.4612(8) 0.104(7) Uani 0.5 1 d D U . A 1
N3 N 0.6639(8) 0.2938(8) 0.500000 0.095(6) Uani 1 2 d DS TU P . .
O5A O 0.500000 0.500000 0.4440(2) 0.024(4) Uani 0.5 4 d DS T P B 2
N5 N 0.500000 0.500000 0.500000 0.078(9) Uani 1 8 d DS TU P B 2
N4 N 0.500000 0.500000 0.000000 0.16(2) Uani 1 8 d DS TU P . .
O5B O 0.540(3) 0.442(2) 0.5284(6) 0.14(2) Uani 0.25 1 d D U . B 2
O4B O 0.5651(14) 0.526(3) -0.0288(5) 0.100 Uiso 0.25 1 d D . . . .
O3C O 0.6448(10) 0.2136(9) 0.500000 0.100 Uiso 1 2 d DS T P A .

loop_
_atom_site_aniso_label
_atom_site_aniso_U_11
_atom_site_aniso_U_22
_atom_site_aniso_U_33
_atom_site_aniso_U_23
_atom_site_aniso_U_13
_atom_site_aniso_U_12
Er1 0.0155(3) 0.0155(3) 0.0312(4) 0.000 0.000 0.000
O4A 0.024(6) 0.024(6) 0.014(9) 0.000 0.000 0.000
O2 0.019(2) 0.024(2) 0.036(3) 0.004(2) -0.002(2) 0.0019(19)
O1 0.019(2) 0.028(3) 0.035(3) 0.002(2) 0.0034(19) 0.004(2)
C3 0.036(5) 0.030(4) 0.073(6) -0.006(4) 0.013(4) 0.006(4)
N1 0.026(3) 0.023(3) 0.045(4) 0.002(3) 0.005(3) 0.003(2)
N2 0.023(3) 0.030(3) 0.046(4) 0.007(3) -0.003(3) 0.001(3)
C11 0.022(4) 0.022(3) 0.050(5) 0.003(3) -0.005(3) 0.000(3)
C12 0.024(4) 0.026(4) 0.055(5) 0.004(4) 0.005(3) -0.002(3)
C4 0.027(4) 0.026(4) 0.061(5) -0.001(4) 0.007(4) 0.005(3)
C2 0.047(5) 0.040(5) 0.041(5) -0.007(4) 0.007(4) 0.006(4)
C1 0.031(4) 0.037(4) 0.047(5) -0.004(4) 0.003(3) 0.007(3)
C5 0.032(5) 0.035(5) 0.084(7) 0.002(5) 0.007(5) 0.008(4)
C6 0.027(4) 0.045(5) 0.076(7) 0.004(5) -0.002(4) 0.004(4)
C7 0.026(4) 0.029(4) 0.070(6) 0.007(4) -0.007(4) 0.001(3)
C8 0.035(5) 0.047(5) 0.072(7) 0.006(5) -0.019(5) 0.002(4)
C9 0.047(6) 0.057(6) 0.055(6) 0.000(5) -0.017(5) 0.003(5)
C10 0.041(5) 0.043(5) 0.039(5) 0.001(4) -0.004(4) 0.003(4)
O3B 0.075(12) 0.088(13) 0.148(17) 0.017(12) -0.055(12) 0.026(10)
N3 0.087(11) 0.117(13) 0.082(10) 0.000 0.000 -0.032(10)
O5A 0.028(6) 0.028(6) 0.017(10) 0.000 0.000 0.000
N5 0.096(14) 0.096(14) 0.042(14) 0.000 0.000 0.000
N4 0.12(2) 0.12(2) 0.24(4) 0.000 0.000 0.000
O5B 0.13(3) 0.16(3) 0.14(3) 0.07(3) -0.02(3) -0.06(3)

loop_
_atom_type_symbol
_atom_type_description
_atom_type_scat_dispersion_real
_atom_type_scat_dispersion_imag
_atom_type_scat_source
C C 0.0033 0.0016 'International Tables Vol C Tables 4.2.6.8 and 6.1.1.4'
H H 0.0000 0.0000 'International Tables Vol C Tables 4.2.6.8 and 6.1.1.4'
Er Er -0.2586 4.9576 'International Tables Vol C Tables 4.2.6.8 and 6.1.1.4'
N N 0.0061 0.0033 'International Tables Vol C Tables 4.2.6.8 and 6.1.1.4'
O O 0.0106 0.0060 'International Tables Vol C Tables 4.2.6.8 and 6.1.1.4'

loop_
_geom_angle_atom_site_label_1
_geom_angle_atom_site_label_2
_geom_angle_atom_site_label_3
_geom_angle
_geom_angle_site_symmetry_1
_geom_angle_site_symmetry_3
_geom_angle_publ_flag
O2 Er1 O2 76.27(11) . 2_655 ?
O2 Er1 O2 76.27(11) 2_655 4_665 ?
O2 Er1 O2 121.7(3) . 4_665 ?
O2 Er1 O2 76.27(11) . 3_565 ?
O2 Er1 O2 121.7(3) 2_655 3_565 ?
O2 Er1 O2 76.27(11) 3_565 4_665 ?
O2 Er1 O1 69.42(18) 3_565 3_565 ?
O2 Er1 O1 77.37(18) 4_665 2_655 ?
O2 Er1 O1 135.09(18) . 2_655 ?
O2 Er1 O1 147.24(18) . 4_665 ?
O2 Er1 O1 147.24(18) 2_655 3_565 ?
O2 Er1 O1 77.37(18) 3_565 4_665 ?
O2 Er1 O1 135.09(18) 4_665 3_565 ?
O2 Er1 O1 69.42(18) . . ?
O2 Er1 O1 135.09(18) 2_655 4_665 ?
O2 Er1 O1 77.37(18) 2_655 . ?
O2 Er1 O1 69.42(18) 4_665 4_665 ?
O2 Er1 O1 135.08(18) 3_565 . ?
O2 Er1 O1 69.42(18) 2_655 2_655 ?
O2 Er1 O1 147.24(18) 4_665 . ?
O2 Er1 O1 77.37(18) . 3_565 ?
O2 Er1 O1 147.24(18) 3_565 2_655 ?
O1 Er1 O1 119.7(3) . 4_665 ?
O1 Er1 O1 75.38(11) . 3_565 ?
O1 Er1 O1 119.7(3) 3_565 2_655 ?
O1 Er1 O1 75.38(12) 3_565 4_665 ?
O1 Er1 O1 75.38(11) . 2_655 ?
O1 Er1 O1 75.38(11) 4_665 2_655 ?
O4B O4A N4 60.8(5) 10_565 . ?
O4B O4A N4 60.8(5) 11_655 . ?
O4B O4A N4 60.8(5) 12 . ?
O4B O4A N4 60.8(5) 9_665 . ?
O4B O4A O4B 121.6(9) 10_565 11_655 ?
O4B O4A O4B 76.2(4) 10_565 12 ?
O4B O4A O4B 76.2(4) 9_665 11_655 ?
O4B O4A O4B 76.2(4) 12 11_655 ?
O4B O4A O4B 76.2(4) 9_665 10_565 ?
O4B O4A O4B 121.6(9) 9_665 12 ?
N2 O2 Er1 126.3(4) . . ?
N1 O1 Er1 126.6(4) . . ?
C4 C3 H3 119.5 . . ?
C4 C3 C2 121.0(8) . . ?
C2 C3 H3 119.5 . . ?
O1 N1 C12 119.7(7) . . ?
C1 N1 O1 117.9(6) . . ?
C1 N1 C12 122.0(7) . . ?
O2 N2 C11 118.6(7) . . ?
C10 N2 O2 118.2(7) . . ?
C10 N2 C11 122.5(7) . . ?
N2 C11 C12 123.8(7) . . ?
N2 C11 C7 117.2(8) . . ?
C12 C11 C7 118.9(7) . . ?
N1 C12 C11 123.4(7) . . ?
N1 C12 C4 117.4(8) . . ?
C11 C12 C4 119.0(8) . . ?
C3 C4 C12 119.0(8) . . ?
C3 C4 C5 122.5(8) . . ?
C5 C4 C12 118.4(9) . . ?
C3 C2 H2 121.0 . . ?
C1 C2 C3 118.1(8) . . ?
C1 C2 H2 121.0 . . ?
N1 C1 C2 120.8(8) . . ?
N1 C1 H1 119.6 . . ?
C2 C1 H1 119.6 . . ?
C4 C5 H5 119.4 . . ?
C6 C5 C4 121.2(9) . . ?
C6 C5 H5 119.4 . . ?
C5 C6 H6 119.3 . . ?
C5 C6 C7 121.4(9) . . ?
C7 C6 H6 119.3 . . ?
C6 C7 C11 117.9(9) . . ?
C8 C7 C11 118.5(8) . . ?
C8 C7 C6 123.3(8) . . ?
C7 C8 H8 119.9 . . ?
C9 C8 C7 120.3(8) . . ?
C9 C8 H8 119.9 . . ?
C8 C9 H9 120.2 . . ?
C8 C9 C10 119.7(10) . . ?
C10 C9 H9 120.2 . . ?
N2 C10 C9 120.2(9) . . ?
N2 C10 H10 119.9 . . ?
C9 C10 H10 119.9 . . ?
N3 O3B O3B 46.6(11) . 12_556 ?
O3A N3 O3B 118.9(7) . 12_556 ?
O3A N3 O3B 118.9(7) . . ?
O3A N3 O3C 118.1(7) . . ?
O3B N3 O3B 87(2) . 12_556 ?
O3B N3 O3C 104.6(10) . . ?
O3B N3 O3C 104.6(10) 12_556 . ?
O5B O5A N5 60.4(5) 9_666 . ?
O5B O5A N5 60.4(5) 10_566 . ?
O5B O5A N5 60.4(5) 11_656 . ?
O5B O5A N5 60.4(5) 12_556 . ?
O5B O5A O5B 75.9(4) 11_656 9_666 ?
O5B O5A O5B 120.8(9) 11_656 10_566 ?
O5B O5A O5B 75.9(4) 10_566 9_666 ?
O5A N5 O5B 120.3(7) . . ?
O5A N5 O5B 120.3(7) 9_666 9_666 ?
O5A N5 O5B 120.3(7) . 3_565 ?
O5A N5 O5B 59.7(7) 9_666 . ?
O5A N5 O5B 59.7(7) 9_666 2_655 ?
O5A N5 O5B 59.7(7) . 10_566 ?
O5A N5 O5B 59.7(7) 9_666 3_565 ?
O5A N5 O5B 120.3(7) 9_666 10_566 ?
O5A N5 O5B 120.3(7) . 2_655 ?
O5A N5 O5B 59.7(7) . 9_666 ?
O5B N5 O5B 75.3(7) . 2_655 ?
O5B N5 O5B 179.998(16) . 9_666 ?
O5B N5 O5B 104.7(7) . 10_566 ?
O5B N5 O5B 75.3(6) 11_656 9_666 ?
O5B N5 O5B 119.5(14) 12_556 9_666 ?
O5B N5 O5B 60.5(14) 10_566 3_565 ?
O5B N5 O5B 180(4) 10_566 2_655 ?
O5B N5 O5B 119.5(14) 2_655 3_565 ?
O5B N5 O5B 75.3(7) 10_566 9_666 ?
O5B N5 O5B 104.7(7) 12_556 3_565 ?
O5B N5 O5B 60.5(14) 4_665 9_666 ?
O5B N5 O5B 75.3(7) 4_665 3_565 ?
O5B N5 O5B 104.7(7) 3_565 9_666 ?
O5B N5 O5B 75.3(7) . 3_565 ?
O5B N5 O5B 104.7(7) 2_655 9_666 ?
O4A N4 O4A 180.0 . 9_665 ?
O4A N4 O4B 59.2(7) . 9_665 ?
O4A N4 O4B 120.8(7) . 2_655 ?
O4A N4 O4B 59.2(7) . 12 ?
O4A N4 O4B 59.2(7) . 10_565 ?
O4A N4 O4B 120.8(7) 9_665 12 ?
O4A N4 O4B 120.8(7) . . ?
O4A N4 O4B 120.8(7) . 4_665 ?
O4A N4 O4B 120.8(7) 9_665 9_665 ?
O4A N4 O4B 59.2(7) 9_665 4_665 ?
O4A N4 O4B 120.8(7) 9_665 10_565 ?
O4A N4 O4B 59.2(7) . 11_655 ?
O4A N4 O4B 59.2(7) 9_665 2_655 ?
O4A N4 O4B 120.8(7) . 3_565 ?
O4A N4 O4B 59.2(7) 9_665 . ?
O4A N4 O4B 59.2(7) 9_665 3_565 ?
O4A N4 O4B 120.8(7) 9_665 11_655 ?
O4B N4 O4B 118.4(14) 12 9_665 ?
O4B N4 O4B 105.2(6) 9_665 2_655 ?
O4B N4 O4B 105.2(6) 12 2_655 ?
O4B N4 O4B 74.8(6) 11_655 9_665 ?
O4B N4 O4B 61.6(14) 12 . ?
O4B N4 O4B 105.2(6) 3_565 9_665 ?
O4B N4 O4B 61.6(14) 11_655 2_655 ?
O4B N4 O4B 180(3) 12 4_665 ?
O4B N4 O4B 180.0(12) 11_655 3_565 ?
O4B N4 O4B 74.8(6) 3_565 . ?
O4B N4 O4B 105.2(6) 11_655 . ?
O4B N4 O4B 74.8(6) 12 10_565 ?
O4B N4 O4B 74.8(6) 4_665 2_655 ?
O4B N4 O4B 105.2(6) 4_665 10_565 ?
O4B N4 O4B 118.4(14) 3_565 2_655 ?
O4B N4 O4B 118.4(14) 11_655 10_565 ?
O4B N4 O4B 180.0(12) 10_565 2_655 ?
O4B N4 O4B 61.6(14) 3_565 10_565 ?
O4B N4 O4B 180.0 9_665 . ?
O4B N4 O4B 74.8(6) 9_665 10_565 ?
O4B N4 O4B 118.4(14) 4_665 . ?
O4B N4 O4B 105.2(6) 12 3_565 ?
O4B N4 O4B 74.8(6) 2_655 . ?
O4B N4 O4B 74.8(6) 4_665 3_565 ?
O4B N4 O4B 105.2(6) 10_565 . ?
O4B N4 O4B 74.8(6) 12 11_655 ?
O4B N4 O4B 105.2(6) 4_665 11_655 ?
O4B N4 O4B 61.6(14) 4_665 9_665 ?
O5A O5B N5 59.9(5) 9_666 . ?
O5A O5B O5B 52.1(2) 9_666 2_655 ?
O5A O5B O5B 52.1(2) 9_666 3_565 ?
N5 O5B O5B 52.4(3) . 3_565 ?
N5 O5B O5B 52.4(3) . 2_655 ?
O5B O5B O5B 90.001(9) 2_655 3_565 ?
O5B O5B O5B 89.999(2) 12_556 3_565 ?
O5B O5B O5B 90.000(5) 12_556 2_655 ?
O4A O4B N4 60.0(5) 9_665 . ?
O4A O4B O4B 119.2(5) 9_665 12 ?
O4A O4B O4B 51.9(2) 9_665 3_565 ?
O4A O4B O4B 51.9(2) 9_665 2_655 ?
N4 O4B O4B 59.2(7) . 12 ?
N4 O4B O4B 52.6(3) . 3_565 ?
N4 O4B O4B 52.6(3) . 2_655 ?
O4B O4B O4B 89.999(2) 2_655 3_565 ?
O4B O4B O4B 90.000(5) 12 3_565 ?
O4B O4B O4B 90.001(6) 12 2_655 ?

loop_
_geom_bond_atom_site_label_1
_geom_bond_atom_site_label_2
_geom_bond_distance
_geom_bond_site_symmetry_2
_geom_bond_publ_flag
Er1 O2 2.303(5) . ?
Er1 O2 2.303(5) 3_565 ?
Er1 O2 2.303(5) 2_655 ?
Er1 O2 2.303(5) 4_665 ?
Er1 O1 2.304(5) . ?
Er1 O1 2.304(5) 2_655 ?
Er1 O1 2.304(5) 4_665 ?
Er1 O1 2.304(5) 3_565 ?
O4A N4 1.238(5) . ?
O4A O4B 1.227(16) 11_655 ?
O4A O4B 1.227(16) 10_565 ?
O4A O4B 1.227(16) 12 ?
O4A O4B 1.227(16) 9_665 ?
O2 N2 1.350(8) . ?
O1 N1 1.351(8) . ?
O3A N3 1.253(5) . ?
C3 H3 0.9500 . ?
C3 C4 1.383(14) . ?
C3 C2 1.392(14) . ?
N1 C12 1.370(11) . ?
N1 C1 1.350(11) . ?
N2 C11 1.373(11) . ?
N2 C10 1.337(11) . ?
C11 C12 1.425(13) . ?
C11 C7 1.429(11) . ?
C12 C4 1.427(11) . ?
C4 C5 1.416(14) . ?
C2 H2 0.9500 . ?
C2 C1 1.389(12) . ?
C1 H1 0.9500 . ?
C5 H5 0.9500 . ?
C5 C6 1.358(16) . ?
C6 H6 0.9500 . ?
C6 C7 1.421(13) . ?
C7 C8 1.394(15) . ?
C8 H8 0.9500 . ?
C8 C9 1.373(15) . ?
C9 H9 0.9500 . ?
C9 C10 1.377(13) . ?
C10 H10 0.9500 . ?
O3B O3B 1.72(4) 12_556 ?
O3B N3 1.253(5) . ?
N3 O3C 1.260(5) . ?
O5A N5 1.242(5) . ?
O5A O5B 1.241(16) 12_556 ?
O5A O5B 1.241(17) 11_656 ?
O5A O5B 1.241(16) 9_666 ?
O5A O5B 1.241(16) 10_566 ?
N5 O5B 1.249(5) . ?
N5 O5B 1.249(5) 3_565 ?
N5 O5B 1.249(5) 9_666 ?
N5 O5B 1.249(5) 10_566 ?
N5 O5B 1.249(5) 11_656 ?
N5 O5B 1.249(5) 2_655 ?
N5 O5B 1.249(5) 12_556 ?
N5 O5B 1.249(5) 4_665 ?
N4 O4B 1.247(5) 12 ?
N4 O4B 1.247(5) 9_665 ?
N4 O4B 1.247(5) . ?
N4 O4B 1.247(5) 4_665 ?
N4 O4B 1.247(5) 10_565 ?
N4 O4B 1.247(5) 11_655 ?
N4 O4B 1.247(5) 3_565 ?
N4 O4B 1.247(5) 2_655 ?
O5B O5B 1.26(2) 12_556 ?
O5B O5B 1.525(16) 2_655 ?
O5B O5B 1.525(16) 3_565 ?
O4B O4B 1.28(2) 12 ?
O4B O4B 1.515(15) 3_565 ?
O4B O4B 1.515(15) 2_655 ?

loop_
_geom_torsion_atom_site_label_1
_geom_torsion_atom_site_label_2
_geom_torsion_atom_site_label_3
_geom_torsion_atom_site_label_4
_geom_torsion
_geom_torsion_site_symmetry_1
_geom_torsion_site_symmetry_2
_geom_torsion_site_symmetry_3
_geom_torsion_site_symmetry_4
_geom_torsion_publ_flag
Er1 O2 N2 C11 -96.2(7) . . . . ?
Er1 O2 N2 C10 93.4(8) . . . . ?
Er1 O1 N1 C12 -94.2(7) . . . . ?
Er1 O1 N1 C1 92.7(7) . . . . ?
O4A N4 O4B O4A 180.000(2) . . . 9_665 ?
O4A N4 O4B O4B 180.001(1) 9_665 . . 12 ?
O4A N4 O4B O4B -117.1(5) . . . 2_655 ?
O4A N4 O4B O4B 0.001(1) . . . 12 ?
O4A N4 O4B O4B -62.9(5) 9_665 . . 3_565 ?
O4A N4 O4B O4B 62.9(5) 9_665 . . 2_655 ?
O4A N4 O4B O4B 117.1(5) . . . 3_565 ?
O2 N2 C11 C12 18.8(11) . . . . ?
O2 N2 C11 C7 -156.9(7) . . . . ?
O2 N2 C10 C9 166.7(8) . . . . ?
O1 N1 C12 C11 16.5(11) . . . . ?
O1 N1 C12 C4 -158.0(7) . . . . ?
O1 N1 C1 C2 166.0(8) . . . . ?
C3 C4 C5 C6 170.8(10) . . . . ?
C3 C2 C1 N1 -4.1(14) . . . . ?
N1 C12 C4 C3 -11.9(12) . . . . ?
N1 C12 C4 C5 163.8(8) . . . . ?
N2 C11 C12 N1 30.6(12) . . . . ?
N2 C11 C12 C4 -155.0(7) . . . . ?
N2 C11 C7 C6 161.2(8) . . . . ?
N2 C11 C7 C8 -12.6(12) . . . . ?
C11 N2 C10 C9 -3.4(13) . . . . ?
C11 C12 C4 C3 173.3(8) . . . . ?
C11 C12 C4 C5 -10.9(12) . . . . ?
C11 C7 C8 C9 2.8(14) . . . . ?
C12 N1 C1 C2 -6.9(13) . . . . ?
C12 C11 C7 C6 -14.7(12) . . . . ?
C12 C11 C7 C8 171.5(8) . . . . ?
C12 C4 C5 C6 -4.7(14) . . . . ?
C4 C3 C2 C1 6.6(14) . . . . ?
C4 C5 C6 C7 10.8(16) . . . . ?
C2 C3 C4 C12 1.5(13) . . . . ?
C2 C3 C4 C5 -174.0(9) . . . . ?
C1 N1 C12 C11 -170.7(8) . . . . ?
C1 N1 C12 C4 14.8(11) . . . . ?
C5 C6 C7 C11 -0.9(14) . . . . ?
C5 C6 C7 C8 172.6(10) . . . . ?
C6 C7 C8 C9 -170.6(10) . . . . ?
C7 C11 C12 N1 -153.8(7) . . . . ?
C7 C11 C12 C4 20.6(11) . . . . ?
C7 C8 C9 C10 7.1(16) . . . . ?
C8 C9 C10 N2 -7.1(15) . . . . ?
C10 N2 C11 C12 -171.2(8) . . . . ?
C10 N2 C11 C7 13.2(11) . . . . ?
O3B O3B N3 O3A -121.5(14) 12_556 . . . ?
O3B O3B N3 O3C 104.2(9) 12_556 . . . ?
O5A N5 O5B O5A 180.00(2) . . . 9_666 ?
O5A N5 O5B O5B -63.3(5) 9_666 . . 2_655 ?
O5A N5 O5B O5B -116.7(5) . . . 3_565 ?
O5A N5 O5B O5B 116.7(5) . . . 2_655 ?
O5A N5 O5B O5B 0.000(12) . . . 12_556 ?
O5A N5 O5B O5B 180.000(14) 9_666 . . 12_556 ?
O5A N5 O5B O5B 63.3(5) 9_666 . . 3_565 ?
O5B O5A N5 O5B -90.000(12) 11_656 . . . ?
O5B O5A N5 O5B 0.000(1) 11_656 . . 2_655 ?
O5B O5A N5 O5B 180.000(13) 12_556 . . 9_666 ?
O5B O5A N5 O5B 0.000(17) 9_666 . . 4_665 ?
O5B O5A N5 O5B 90.000(14) 11_656 . . 9_666 ?
O5B O5A N5 O5B 180.000(16) 12_556 . . 4_665 ?
O5B O5A N5 O5B 90.000(1) 9_666 . . 10_566 ?
O5B O5A N5 O5B 180.000(1) 11_656 . . 3_565 ?
O5B O5A N5 O5B 90.000(17) 11_656 . . 4_665 ?
O5B O5A N5 O5B 180.000(1) 10_566 . . 2_655 ?
O5B O5A N5 O5B 180.000(12) 9_666 . . . ?
O5B O5A N5 O5B 0.000(13) 12_556 . . . ?
O5B O5A N5 O5B -90.000(1) 9_666 . . 2_655 ?
O5B O5A N5 O5B -90.000(1) 12_556 . . 3_565 ?
O5B O5A N5 O5B -90.000(1) 12_556 . . 10_566 ?
O5B O5A N5 O5B 180.000(1) 10_566 . . 11_656 ?
O5B O5A N5 O5B 180.000(10) 9_666 . . 12_556 ?
O5B O5A N5 O5B -90.000(1) 9_666 . . 11_656 ?
O5B O5A N5 O5B 90.000(13) 10_566 . . . ?
O5B O5A N5 O5B 0.000(1) 10_566 . . 3_565 ?
O5B O5A N5 O5B 180.000(1) 11_656 . . 10_566 ?
O5B O5A N5 O5B 90.000(1) 9_666 . . 3_565 ?
O5B O5A N5 O5B 90.000(1) 12_556 . . 2_655 ?
O5B O5A N5 O5B 90.000(1) 12_556 . . 11_656 ?
O5B O5A N5 O5B -90.000(9) 11_656 . . 12_556 ?
O5B O5A N5 O5B -90.000(13) 10_566 . . 9_666 ?
O5B O5A N5 O5B 90.000(10) 10_566 . . 12_556 ?
O5B O5A N5 O5B -90.000(17) 10_566 . . 4_665 ?
O5B N5 O5B O5A -116.7(5) 10_566 . . 9_666 ?
O5B N5 O5B O5A -63.3(5) 3_565 . . 9_666 ?
O5B N5 O5B O5A 0.000(3) 4_665 . . 9_666 ?
O5B N5 O5B O5A 63.3(5) 2_655 . . 9_666 ?
O5B N5 O5B O5A 180.000(2) 12_556 . . 9_666 ?
O5B N5 O5B O5A 116.7(5) 11_656 . . 9_666 ?
O5B N5 O5B O5B 116.7(5) 12_556 . . 2_655 ?
O5B N5 O5B O5B -63.3(5) 11_656 . . 12_556 ?
O5B N5 O5B O5B 63.3(5) 4_665 . . 3_565 ?
O5B N5 O5B O5B -126.5(10) 3_565 . . 2_655 ?
O5B N5 O5B O5B 180.000(4) 10_566 . . 2_655 ?
O5B N5 O5B O5B 126.5(10) 2_655 . . 3_565 ?
O5B N5 O5B O5B -63.3(5) 4_665 . . 2_655 ?
O5B N5 O5B O5B 63.3(5) 10_566 . . 12_556 ?
O5B N5 O5B O5B -53.5(10) 10_566 . . 3_565 ?
O5B N5 O5B O5B -116.7(5) 2_655 . . 12_556 ?
O5B N5 O5B O5B -116.7(5) 12_556 . . 3_565 ?
O5B N5 O5B O5B 180.00(3) 4_665 . . 12_556 ?
O5B N5 O5B O5B 180.000(7) 11_656 . . 3_565 ?
O5B N5 O5B O5B 116.7(5) 3_565 . . 12_556 ?
O5B N5 O5B O5B 53.5(10) 11_656 . . 2_655 ?
O4B O4A N4 O4B 180.000(2) 9_665 . . 12 ?
O4B O4A N4 O4B 90.000(2) 12 . . 3_565 ?
O4B O4A N4 O4B -90.000(5) 12 . . 11_655 ?
O4B O4A N4 O4B -90.000(2) 10_565 . . 12 ?
O4B O4A N4 O4B -90.000(1) 11_655 . . 4_665 ?
O4B O4A N4 O4B 90.000(3) 9_665 . . 2_655 ?
O4B O4A N4 O4B 180.000(1) 12 . . 4_665 ?
O4B O4A N4 O4B 180.000(5) 10_565 . . 2_655 ?
O4B O4A N4 O4B -90.000(2) 9_665 . . 10_565 ?
O4B O4A N4 O4B -90.000(3) 12 . . 2_655 ?
O4B O4A N4 O4B 90.000(4) 9_665 . . 11_655 ?
O4B O4A N4 O4B 0.000(3) 11_655 . . 2_655 ?
O4B O4A N4 O4B 0.000(0) 10_565 . . 3_565 ?
O4B O4A N4 O4B 179.999(1) 9_665 . . . ?
O4B O4A N4 O4B 90.000(1) 10_565 . . 9_665 ?
O4B O4A N4 O4B 90.000(1) 11_655 . . 12 ?
O4B O4A N4 O4B -90.000(1) 11_655 . . 9_665 ?
O4B O4A N4 O4B 0.000(1) 9_665 . . 4_665 ?
O4B O4A N4 O4B 90.000(2) 12 . . 10_565 ?
O4B O4A N4 O4B -90.001(3) 10_565 . . . ?
O4B O4A N4 O4B 180.000(2) 11_655 . . 10_565 ?
O4B O4A N4 O4B -0.001(1) 12 . . . ?
O4B O4A N4 O4B 180.000(7) 10_565 . . 11_655 ?
O4B O4A N4 O4B 89.999(2) 11_655 . . . ?
O4B O4A N4 O4B -90.000(2) 9_665 . . 3_565 ?
O4B O4A N4 O4B 180.000(1) 11_655 . . 3_565 ?
O4B O4A N4 O4B 90.000(1) 10_565 . . 4_665 ?
O4B O4A N4 O4B 180.000(1) 12 . . 9_665 ?
O4B N4 O4B O4A 179.999(2) 12 . . 9_665 ?
O4B N4 O4B O4A -0.001(0) 4_665 . . 9_665 ?
O4B N4 O4B O4A -62.9(5) 2_655 . . 9_665 ?
O4B N4 O4B O4A 62.9(5) 3_565 . . 9_665 ?
O4B N4 O4B O4A 117.1(5) 10_565 . . 9_665 ?
O4B N4 O4B O4A -117.1(5) 11_655 . . 9_665 ?
O4B N4 O4B O4B 117.1(5) 2_655 . . 12 ?
O4B N4 O4B O4B 62.9(5) 11_655 . . 12 ?
O4B N4 O4B O4B 180.000(3) 11_655 . . 3_565 ?
O4B N4 O4B O4B -125.7(10) 2_655 . . 3_565 ?
O4B N4 O4B O4B 117.1(5) 12 . . 3_565 ?
O4B N4 O4B O4B 180.000(1) 4_665 . . 12 ?
O4B N4 O4B O4B -62.9(5) 10_565 . . 12 ?
O4B N4 O4B O4B -117.1(5) 12 . . 2_655 ?
O4B N4 O4B O4B -117.1(5) 3_565 . . 12 ?
O4B N4 O4B O4B 62.9(5) 4_665 . . 2_655 ?
O4B N4 O4B O4B -62.9(5) 4_665 . . 3_565 ?
O4B N4 O4B O4B -54.3(10) 11_655 . . 2_655 ?
O4B N4 O4B O4B 54.3(10) 10_565 . . 3_565 ?
O4B N4 O4B O4B 125.7(10) 3_565 . . 2_655 ?
O4B N4 O4B O4B 180.000(1) 10_565 . . 2_655 ?

loop_
_platon_squeeze_void_nr
_platon_squeeze_void_average_x
_platon_squeeze_void_average_y
_platon_squeeze_void_average_z
_platon_squeeze_void_volume
_platon_squeeze_void_count_electrons
_platon_squeeze_void_content
1 0.000 0.500 0.500 220 69 ' '
2 0.000 0.500 0.000 220 69 ' '
3 0.000 0.500 0.250 17 -1 ' '
4 0.000 0.500 0.750 17 -1 ' '
5 0.500 1.000 0.500 220 69 ' '
6 0.500 1.000 0.000 220 69 ' '
7 0.500 0.000 0.250 17 -1 ' '
8 0.500 0.000 0.750 17 -1 ' '
